data_7130090
loop_
_publ_author_name
'Li, Ke'
'Feng, Zhongtao'
'Ruan, Huapeng'
'Sun, Quanchun'
'Zhao, Yue'
'Wang, Xinping'

_publ_section_title
;
 The catenation of a singlet diradical dication and modulation of
 diradical character by metal coordination
;
_journal_name_full 'Chemical Communications'
_journal_paper_doi 10.1039/D2CC01539K
_journal_year 2022
_chemical_formula_sum 'C39 H18 Al Cl2 F36 N O8'
_chemical_formula_weight 1410.42
_chemical_properties_physical Air-sensitive,Moisture-sensitive,Oxygen-sensitive
_space_group_crystal_system triclinic
_space_group_IT_number 2
_space_group_name_Hall '-P 1'
_space_group_name_H-M_alt 'P -1'
_atom_sites_solution_hydrogens geom
_audit_creation_method SHELXL-2018/3
_audit_update_record
;
2022-04-19 deposited with the CCDC.	2022-05-05 downloaded from the CCDC.
;
_cell_angle_alpha 95.559(4)
_cell_angle_beta 101.930(4)
_cell_angle_gamma 111.307(4)
_cell_formula_units_Z 2
_cell_length_a 10.9911(15)
_cell_length_b 14.4696(18)
_cell_length_c 17.114(2)
_cell_measurement_reflns_used 9442
_cell_measurement_temperature 120(2)
_cell_measurement_theta_max 27.44
_cell_measurement_theta_min 2.66
_cell_volume 2436.4(5)
_computing_cell_refinement 'Bruker SAINT'
_computing_data_collection 'Bruker APEX2'
_computing_data_reduction 'Bruker SAINT'
_computing_molecular_graphics 'Bruker SHELXTL'
_computing_publication_material 'Bruker SHELXTL'
_computing_structure_refinement 'SHELXL-2018/3 (Sheldrick, 2018)'
_computing_structure_solution 'SHELXT 2014/5 (Sheldrick, 2014)'
_diffrn_ambient_temperature 120(2)
_diffrn_measured_fraction_theta_full 0.991
_diffrn_measured_fraction_theta_max 0.989
_diffrn_measurement_device_type 'Bruker APEX-II CCD'
_diffrn_measurement_method '\f and \w scans'
_diffrn_radiation_type MoK\a
_diffrn_radiation_wavelength 0.71073
_diffrn_reflns_av_R_equivalents 0.0360
_diffrn_reflns_av_unetI/netI 0.0532
_diffrn_reflns_Laue_measured_fraction_full 0.991
_diffrn_reflns_Laue_measured_fraction_max 0.989
_diffrn_reflns_limit_h_max 14
_diffrn_reflns_limit_h_min -10
_diffrn_reflns_limit_k_max 18
_diffrn_reflns_limit_k_min -18
_diffrn_reflns_limit_l_max 22
_diffrn_reflns_limit_l_min -22
_diffrn_reflns_number 21988
_diffrn_reflns_point_group_measured_fraction_full 0.991
_diffrn_reflns_point_group_measured_fraction_max 0.989
_diffrn_reflns_theta_full 25.242
_diffrn_reflns_theta_max 27.527
_diffrn_reflns_theta_min 2.060
_exptl_absorpt_coefficient_mu 0.343
_exptl_absorpt_correction_T_max 0.7456
_exptl_absorpt_correction_T_min 0.6909
_exptl_absorpt_correction_type multi-scan
_exptl_absorpt_process_details
;
SADABS-2016/2 (Bruker,2016/2) was used for absorption correction.
wR2(int) was 0.0979 before and 0.0541 after correction.
The Ratio of minimum to maximum transmission is 0.9266.
The \l/2 correction factor is Not present.
;
_exptl_crystal_colour 'dark brown'
_exptl_crystal_density_diffrn 1.923
_exptl_crystal_description block
_exptl_crystal_F_000 1388
_exptl_crystal_preparation 'Magnetic properties'
_exptl_crystal_recrystallization_method 'Re-crystallisation from solvent: Dichloromethane'
_exptl_crystal_size_max 0.180
_exptl_crystal_size_mid 0.160
_exptl_crystal_size_min 0.150
_refine_diff_density_max 0.881
_refine_diff_density_min -0.952
_refine_diff_density_rms 0.090
_refine_ls_extinction_method none
_refine_ls_goodness_of_fit_ref 1.154
_refine_ls_hydrogen_treatment constr
_refine_ls_matrix_type full
_refine_ls_number_parameters 786
_refine_ls_number_reflns 11097
_refine_ls_number_restraints 2
_refine_ls_restrained_S_all 1.316
_refine_ls_R_factor_all 0.0765
_refine_ls_R_factor_gt 0.0600
_refine_ls_shift/su_max 0.001
_refine_ls_shift/su_mean 0.000
_refine_ls_structure_factor_coef Fsqd
_refine_ls_weighting_details 'w=1/[\s^2^(Fo^2^)+(0.0567P)^2^+3.2432P] where P=(Fo^2^+2Fc^2^)/3'
_refine_ls_weighting_scheme calc
_refine_ls_wR_factor_gt 0.1539
_refine_ls_wR_factor_ref 0.1654
_reflns_Friedel_coverage 0.000
_reflns_number_gt 8623
_reflns_number_total 11097
_reflns_threshold_expression 'I > 2\s(I)'
_cod_data_source_file d2cc01539k2.cif
_cod_data_source_block 1_a
_cod_original_cell_volume 2436.3(6)
_cod_database_code 7130090
_shelx_shelxl_version_number 2018/3
_shelx_space_group_comment
;
The symmetry employed for this shelxl refinement is uniquely defined
by the following loop, which should always be used as a source of
symmetry information in preference to the above space-group names.
They are only intended as comments.
;
_shelx_estimated_absorpt_t_min 0.941
_shelx_estimated_absorpt_t_max 0.950

loop_
_space_group_symop_operation_xyz
'x, y, z'
'-x, -y, -z'

loop_
_atom_site_label
_atom_site_type_symbol
_atom_site_fract_x
_atom_site_fract_y
_atom_site_fract_z
_atom_site_U_iso_or_equiv
_atom_site_adp_type
_atom_site_occupancy
_atom_site_site_symmetry_order
_atom_site_calc_flag
_atom_site_refinement_flags_posn
_atom_site_refinement_flags_adp
_atom_site_refinement_flags_occupancy
_atom_site_disorder_assembly
_atom_site_disorder_group
Al1 Al 0.30264(8) 0.75206(6) 0.73819(5) 0.01638(17) Uani 1 1 d . . . . .
F19 F 0.3018(2) 0.84888(15) 0.93353(12) 0.0391(5) Uani 1 1 d . . . . .
F34 F 0.3092(2) 0.66886(17) 0.44961(12) 0.0416(5) Uani 1 1 d . . . . .
F27 F 0.2220(2) 1.00206(18) 0.70747(12) 0.0451(5) Uani 1 1 d . . . . .
F22 F 0.4870(2) 1.03194(16) 0.92085(13) 0.0467(6) Uani 1 1 d . . . . .
F2 F 0.5290(2) 0.58204(15) 0.81377(13) 0.0418(5) Uani 1 1 d . . . . .
O6 O 0.1856(2) 0.66800(15) 0.77757(13) 0.0257(4) Uani 1 1 d . . . . .
F20 F 0.1019(2) 0.82369(17) 0.86795(14) 0.0450(5) Uani 1 1 d . . . . .
F7 F 0.6719(2) 0.75240(18) 0.94644(13) 0.0444(5) Uani 1 1 d . . . . .
O3 O 0.94817(18) 0.11147(13) 0.85123(13) 0.0266(5) Uani 1 1 d D . . . .
O5 O 0.4543(2) 0.73766(16) 0.75655(13) 0.0268(4) Uani 1 1 d . . . . .
F25 F 0.0830(2) 0.85530(18) 0.71462(13) 0.0463(5) Uani 1 1 d . . . . .
F8 F 0.4568(2) 0.70314(18) 0.90750(12) 0.0446(5) Uani 1 1 d . . . . .
F21 F 0.2271(3) 0.96601(17) 0.94679(13) 0.0477(6) Uani 1 1 d . . . . .
F23 F 0.4735(2) 1.06044(16) 0.79957(13) 0.0478(6) Uani 1 1 d . . . . .
F14 F -0.0025(2) 0.46633(16) 0.85894(14) 0.0480(6) Uani 1 1 d . . . . .
O7 O 0.3314(2) 0.87043(15) 0.78641(13) 0.0268(5) Uani 1 1 d . . . . .
F18 F -0.0299(3) 0.54267(18) 0.63214(13) 0.0503(6) Uani 1 1 d . . . . .
O1 O 0.18028(19) 0.29156(14) 0.86558(13) 0.0306(5) Uani 1 1 d D . . . .
F3 F 0.5796(3) 0.63020(17) 0.70681(13) 0.0466(6) Uani 1 1 d . . . . .
F17 F -0.0696(2) 0.63801(18) 0.71710(16) 0.0523(6) Uani 1 1 d . . . . .
F16 F -0.1450(2) 0.47895(18) 0.71486(15) 0.0522(6) Uani 1 1 d . . . . .
O8 O 0.2380(2) 0.73324(17) 0.63486(12) 0.0269(5) Uani 1 1 d . . . . .
O2 O 0.8742(2) 0.61959(17) 1.00785(14) 0.0303(5) Uani 1 1 d . . . . .
F32 F 0.1360(3) 0.7626(2) 0.43354(12) 0.0519(6) Uani 1 1 d . . . . .
F11 F 0.2040(3) 0.51749(17) 0.68347(16) 0.0525(6) Uani 1 1 d . . . . .
F29 F 0.4052(3) 0.87283(17) 0.50108(14) 0.0483(6) Uani 1 1 d . . . . .
F26 F 0.1005(3) 0.9876(2) 0.79314(14) 0.0525(6) Uani 1 1 d . . . . .
F6 F 0.6479(3) 0.92436(16) 0.79132(17) 0.0548(6) Uani 1 1 d . . . . .
F31 F 0.0537(2) 0.7717(2) 0.53582(14) 0.0539(6) Uani 1 1 d . . . . .
F36 F 0.4497(2) 0.7063(2) 0.56654(14) 0.0515(6) Uani 1 1 d . . . . .
F12 F 0.0498(3) 0.40150(15) 0.71911(16) 0.0540(6) Uani 1 1 d . . . . .
F9 F 0.5819(3) 0.85948(18) 0.92456(14) 0.0540(6) Uani 1 1 d . . . . .
F1 F 0.7335(2) 0.67384(19) 0.81915(16) 0.0527(6) Uani 1 1 d . . . . .
F35 F 0.2587(3) 0.58435(18) 0.54273(16) 0.0575(7) Uani 1 1 d . . . . .
F13 F 0.1771(3) 0.59800(19) 0.91334(13) 0.0558(7) Uani 1 1 d . . . . .
F33 F 0.0455(3) 0.6300(2) 0.48299(14) 0.0568(6) Uani 1 1 d . . . . .
F15 F -0.0109(3) 0.61244(19) 0.87007(15) 0.0554(6) Uani 1 1 d . . . . .
F24 F 0.3631(3) 1.11016(15) 0.87316(15) 0.0591(7) Uani 1 1 d . . . . .
F4 F 0.8018(2) 0.87655(19) 0.85096(17) 0.0588(7) Uani 1 1 d . . . . .
O4 O 0.2770(3) 0.2424(2) 0.47548(14) 0.0372(6) Uani 1 1 d . . . . .
F28 F 0.4607(3) 0.88820(19) 0.63087(15) 0.0587(7) Uani 1 1 d . . . . .
F5 F 0.7120(3) 0.8288(2) 0.72134(17) 0.0568(6) Uani 1 1 d . . . . .
F10 F 0.2408(2) 0.49097(19) 0.80516(18) 0.0575(7) Uani 1 1 d . . . . .
N1 N 0.6043(2) 0.30710(17) 0.78495(14) 0.0185(5) Uani 1 1 d . . . . .
F30 F 0.2957(3) 0.92224(18) 0.57349(16) 0.0607(7) Uani 1 1 d . . . . .
C3 C 0.5161(3) 0.47174(19) 0.96854(15) 0.0158(5) Uani 1 1 d . . . . .
C8 C 0.4433(3) 0.3373(2) 0.85104(16) 0.0182(5) Uani 1 1 d . . . . .
H8 H 0.372405 0.283323 0.812187 0.022 Uiso 1 1 calc R U . . .
C4 C 0.6494(3) 0.49851(19) 0.96183(16) 0.0165(5) Uani 1 1 d . . . . .
C7 C 0.5764(3) 0.3637(2) 0.84721(16) 0.0174(5) Uani 1 1 d . . . . .
C2 C 0.4140(3) 0.39003(19) 0.91170(16) 0.0162(5) Uani 1 1 d . . . . .
C6 C 0.6798(3) 0.4446(2) 0.90229(17) 0.0195(5) Uani 1 1 d . . . . .
H6 H 0.770717 0.463042 0.899322 0.023 Uiso 1 1 calc R U . . .
C14 C 0.7511(3) 0.2323(2) 0.74355(17) 0.0218(6) Uani 1 1 d . . . . .
H14 H 0.728664 0.244965 0.690102 0.026 Uiso 1 1 calc R U . . .
C9 C 0.6974(3) 0.26493(19) 0.80413(16) 0.0184(5) Uani 1 1 d . . . . .
C1 C 0.2707(3) 0.3565(2) 0.91467(16) 0.0184(5) Uani 1 1 d . . . . .
C17 C 0.4656(3) 0.1963(2) 0.65406(17) 0.0219(6) Uani 1 1 d . . . . .
H17 H 0.481655 0.140865 0.672367 0.026 Uiso 1 1 calc R U . . .
C5 C 0.7614(3) 0.5881(2) 1.01611(16) 0.0194(5) Uani 1 1 d . . . . .
C13 C 0.8345(3) 0.1830(2) 0.76166(18) 0.0241(6) Uani 1 1 d . . . . .
H13 H 0.868321 0.159866 0.720390 0.029 Uiso 1 1 calc R U . . .
C16 C 0.5234(3) 0.2914(2) 0.70480(16) 0.0198(5) Uani 1 1 d . . . . .
C18 C 0.3859(3) 0.1839(2) 0.57803(18) 0.0249(6) Uani 1 1 d . . . . .
H18 H 0.347536 0.119692 0.543092 0.030 Uiso 1 1 calc R U . . .
C11 C 0.8252(3) 0.2032(2) 0.90274(18) 0.0219(6) Uani 1 1 d . . . . .
H11 H 0.854045 0.195306 0.957049 0.026 Uiso 1 1 calc R U . . .
C10 C 0.7387(3) 0.2508(2) 0.88443(17) 0.0205(5) Uani 1 1 d . . . . .
H10 H 0.705982 0.274543 0.926033 0.025 Uiso 1 1 calc R U . . .
C12 C 0.8711(3) 0.1660(2) 0.84085(19) 0.0223(6) Uani 1 1 d . . . . .
C21 C 0.4987(3) 0.3722(2) 0.67774(18) 0.0248(6) Uani 1 1 d . . . . .
H21 H 0.538513 0.436860 0.712189 0.030 Uiso 1 1 calc R U . . .
C23 C 0.5744(3) 0.7543(2) 0.80703(19) 0.0250(6) Uani 1 1 d . . . . .
C27 C 0.0943(3) 0.5741(2) 0.76997(18) 0.0244(6) Uani 1 1 d . . . . .
C19 C 0.3600(3) 0.2649(3) 0.55098(18) 0.0268(6) Uani 1 1 d . . . . .
C20 C 0.4167(3) 0.3589(2) 0.60108(19) 0.0279(6) Uani 1 1 d . . . . .
H20 H 0.399333 0.413990 0.582891 0.034 Uiso 1 1 calc R U . . .
C31 C 0.2829(3) 0.9322(2) 0.82127(18) 0.0241(6) Uani 1 1 d . . . . .
C15 C 1.0035(4) 0.1044(3) 0.9331(2) 0.0325(7) Uani 1 1 d . . . . .
H15A H 1.068937 0.073062 0.933320 0.049 Uiso 1 1 calc R U . . .
H15B H 0.930389 0.063177 0.954936 0.049 Uiso 1 1 calc R U . . .
H15C H 1.048783 0.172237 0.966813 0.049 Uiso 1 1 calc R U . . .
C35 C 0.2605(3) 0.7494(2) 0.56193(18) 0.0265(6) Uani 1 1 d . . . . .
C30 C -0.0396(4) 0.5576(3) 0.7077(2) 0.0344(7) Uani 1 1 d . . . . .
C36 C 0.3188(4) 0.6755(3) 0.5295(2) 0.0358(8) Uani 1 1 d . . . . .
C33 C 0.1692(4) 0.9447(3) 0.7583(2) 0.0361(8) Uani 1 1 d . . . . .
C34 C 0.2276(4) 0.8923(3) 0.8932(2) 0.0330(7) Uani 1 1 d . . . . .
C26 C 0.5713(4) 0.7671(3) 0.8977(2) 0.0337(7) Uani 1 1 d . . . . .
C29 C 0.0638(4) 0.5622(3) 0.8541(2) 0.0383(8) Uani 1 1 d . . . . .
C25 C 0.6060(4) 0.6596(3) 0.7859(2) 0.0331(7) Uani 1 1 d . . . . .
C32 C 0.4032(4) 1.0349(2) 0.8544(2) 0.0378(8) Uani 1 1 d . . . . .
C28 C 0.1463(4) 0.4936(3) 0.7430(2) 0.0379(8) Uani 1 1 d . . . . .
C24 C 0.6866(4) 0.8483(3) 0.7932(3) 0.0415(9) Uani 1 1 d . . . . .
C37 C 0.3588(4) 0.8591(3) 0.5665(2) 0.0379(8) Uani 1 1 d . . . . .
C38 C 0.1221(4) 0.7283(3) 0.5026(2) 0.0407(9) Uani 1 1 d . . . . .
C22 C 0.2521(4) 0.3219(3) 0.4419(2) 0.0461(9) Uani 1 1 d . . . . .
H22A H 0.192193 0.295071 0.386791 0.069 Uiso 1 1 calc R U . . .
H22B H 0.337928 0.373899 0.439823 0.069 Uiso 1 1 calc R U . . .
H22C H 0.209043 0.351529 0.475941 0.069 Uiso 1 1 calc R U . . .
Cl1 Cl 0.87438(10) 0.80351(7) 0.32024(6) 0.0456(2) Uani 1 1 d . . . . .
Cl2 Cl 1.08978(11) 0.99521(8) 0.40340(7) 0.0534(3) Uani 1 1 d . . . . .
C100 C 0.9380(4) 0.9003(3) 0.4068(2) 0.0398(8) Uani 1 1 d . . . . .
H10A H 0.870416 0.929896 0.409870 0.048 Uiso 1 1 calc R U . . .
H10B H 0.953403 0.871521 0.456267 0.048 Uiso 1 1 calc R U . . .

loop_
_atom_site_aniso_label
_atom_site_aniso_U_11
_atom_site_aniso_U_22
_atom_site_aniso_U_33
_atom_site_aniso_U_23
_atom_site_aniso_U_13
_atom_site_aniso_U_12
Al1 0.0182(4) 0.0158(4) 0.0143(4) 0.0026(3) 0.0032(3) 0.0062(3)
F19 0.0550(13) 0.0389(11) 0.0333(10) 0.0170(9) 0.0175(10) 0.0237(10)
F34 0.0535(14) 0.0532(13) 0.0239(10) 0.0032(9) 0.0166(9) 0.0251(11)
F27 0.0609(15) 0.0570(13) 0.0309(11) 0.0182(10) 0.0104(10) 0.0367(12)
F22 0.0521(14) 0.0379(11) 0.0300(11) 0.0033(9) -0.0076(10) 0.0057(10)
F2 0.0547(14) 0.0301(10) 0.0448(12) 0.0140(9) 0.0123(11) 0.0202(10)
O6 0.0270(11) 0.0202(10) 0.0238(10) 0.0052(8) 0.0076(9) 0.0017(9)
F20 0.0411(13) 0.0464(12) 0.0491(13) 0.0094(10) 0.0233(11) 0.0128(11)
F7 0.0365(12) 0.0599(14) 0.0330(11) 0.0106(10) -0.0051(9) 0.0217(11)
O3 0.0253(11) 0.0252(10) 0.0337(12) 0.0070(9) 0.0093(9) 0.0136(9)
O5 0.0238(11) 0.0313(11) 0.0258(11) 0.0044(9) 0.0036(9) 0.0133(9)
F25 0.0372(12) 0.0558(13) 0.0387(12) -0.0039(10) -0.0033(10) 0.0204(11)
F8 0.0357(12) 0.0645(14) 0.0295(11) 0.0090(10) 0.0106(9) 0.0139(11)
F21 0.0766(17) 0.0467(12) 0.0330(11) 0.0033(9) 0.0254(11) 0.0342(13)
F23 0.0531(14) 0.0327(11) 0.0385(12) 0.0136(9) 0.0070(10) -0.0039(10)
F14 0.0432(13) 0.0413(12) 0.0476(13) 0.0265(10) 0.0110(10) -0.0011(10)
O7 0.0318(12) 0.0196(10) 0.0302(11) 0.0008(8) 0.0107(9) 0.0111(9)
F18 0.0509(14) 0.0520(13) 0.0256(10) 0.0031(9) -0.0064(10) 0.0047(11)
O1 0.0203(11) 0.0302(11) 0.0284(12) -0.0093(9) 0.0054(9) -0.0002(9)
F3 0.0671(16) 0.0493(13) 0.0410(12) 0.0099(10) 0.0228(11) 0.0377(12)
F17 0.0440(13) 0.0505(13) 0.0650(16) 0.0187(12) 0.0032(12) 0.0257(12)
F16 0.0256(11) 0.0510(13) 0.0594(15) 0.0183(11) -0.0026(10) -0.0030(10)
O8 0.0271(11) 0.0372(12) 0.0145(9) 0.0051(8) 0.0054(8) 0.0105(10)
O2 0.0170(10) 0.0332(12) 0.0314(12) -0.0082(9) 0.0068(9) 0.0028(9)
F32 0.0551(15) 0.0921(19) 0.0211(10) 0.0220(11) 0.0082(10) 0.0413(14)
F11 0.0700(17) 0.0378(12) 0.0660(16) 0.0116(11) 0.0400(14) 0.0271(12)
F29 0.0606(15) 0.0480(12) 0.0417(12) 0.0176(10) 0.0313(12) 0.0154(12)
F26 0.0665(16) 0.0720(16) 0.0458(13) 0.0108(12) 0.0181(12) 0.0555(15)
F6 0.0517(15) 0.0246(10) 0.0769(17) 0.0148(11) 0.0037(13) 0.0080(10)
F31 0.0468(14) 0.096(2) 0.0380(12) 0.0197(12) 0.0133(11) 0.0468(14)
F36 0.0466(14) 0.0858(18) 0.0381(12) 0.0136(12) 0.0126(10) 0.0430(14)
F12 0.0622(16) 0.0211(10) 0.0723(17) 0.0055(10) 0.0185(13) 0.0095(10)
F9 0.0726(17) 0.0484(13) 0.0373(12) -0.0114(10) -0.0043(12) 0.0345(13)
F1 0.0415(13) 0.0590(14) 0.0726(17) 0.0166(13) 0.0136(12) 0.0365(12)
F35 0.092(2) 0.0445(13) 0.0590(15) 0.0197(11) 0.0429(15) 0.0373(14)
F13 0.0483(14) 0.0613(15) 0.0281(11) 0.0178(10) -0.0020(10) -0.0079(12)
F33 0.0418(14) 0.0660(16) 0.0368(12) -0.0032(11) -0.0023(10) 0.0021(12)
F15 0.0648(17) 0.0560(14) 0.0551(15) 0.0161(12) 0.0403(13) 0.0201(13)
F24 0.101(2) 0.0227(10) 0.0482(14) 0.0003(9) 0.0066(14) 0.0263(12)
F4 0.0269(12) 0.0480(13) 0.0791(18) 0.0162(13) -0.0046(12) -0.0016(10)
O4 0.0334(13) 0.0534(15) 0.0207(11) 0.0070(10) -0.0026(10) 0.0177(12)
F28 0.0479(15) 0.0548(14) 0.0444(14) 0.0073(11) 0.0073(12) -0.0097(12)
F5 0.0479(14) 0.0604(15) 0.0690(17) 0.0305(13) 0.0311(13) 0.0161(12)
F10 0.0417(13) 0.0501(14) 0.0892(19) 0.0349(13) 0.0115(13) 0.0253(12)
N1 0.0214(12) 0.0187(11) 0.0162(11) 0.0009(9) 0.0050(9) 0.0094(10)
F30 0.098(2) 0.0412(12) 0.0650(16) 0.0186(12) 0.0463(16) 0.0372(14)
C3 0.0196(13) 0.0150(11) 0.0142(12) 0.0035(10) 0.0042(10) 0.0084(11)
C8 0.0199(13) 0.0171(12) 0.0153(12) 0.0020(10) 0.0023(10) 0.0062(11)
C4 0.0170(13) 0.0163(12) 0.0151(12) 0.0023(10) 0.0025(10) 0.0064(11)
C7 0.0209(13) 0.0180(12) 0.0150(12) 0.0015(10) 0.0051(10) 0.0098(11)
C2 0.0170(13) 0.0144(11) 0.0149(12) 0.0017(10) 0.0027(10) 0.0044(10)
C6 0.0179(13) 0.0193(12) 0.0203(13) 0.0016(10) 0.0040(11) 0.0072(11)
C14 0.0241(15) 0.0237(13) 0.0187(13) 0.0036(11) 0.0083(11) 0.0093(12)
C9 0.0175(13) 0.0156(12) 0.0193(13) 0.0008(10) 0.0036(11) 0.0047(11)
C1 0.0194(13) 0.0169(12) 0.0167(12) 0.0009(10) 0.0039(11) 0.0054(11)
C17 0.0225(14) 0.0211(13) 0.0211(14) 0.0015(11) 0.0061(11) 0.0080(12)
C5 0.0206(14) 0.0200(13) 0.0169(13) 0.0012(10) 0.0038(11) 0.0084(11)
C13 0.0250(15) 0.0243(14) 0.0256(15) 0.0018(11) 0.0123(12) 0.0102(12)
C16 0.0212(14) 0.0220(13) 0.0161(13) 0.0021(10) 0.0056(11) 0.0085(11)
C18 0.0238(15) 0.0269(14) 0.0192(14) -0.0012(11) 0.0045(12) 0.0066(12)
C11 0.0220(14) 0.0216(13) 0.0203(13) 0.0042(11) 0.0039(11) 0.0073(12)
C10 0.0230(14) 0.0194(12) 0.0178(13) -0.0005(10) 0.0047(11) 0.0081(11)
C12 0.0176(13) 0.0180(12) 0.0319(15) 0.0040(11) 0.0070(12) 0.0075(11)
C21 0.0294(16) 0.0240(14) 0.0213(14) 0.0025(11) 0.0055(12) 0.0121(13)
C23 0.0219(15) 0.0257(14) 0.0286(15) 0.0064(12) 0.0030(12) 0.0123(12)
C27 0.0213(14) 0.0206(13) 0.0255(15) 0.0078(11) 0.0036(12) 0.0021(12)
C19 0.0224(15) 0.0415(17) 0.0184(14) 0.0075(12) 0.0060(12) 0.0137(14)
C20 0.0316(17) 0.0329(16) 0.0251(15) 0.0106(12) 0.0079(13) 0.0177(14)
C31 0.0318(16) 0.0199(13) 0.0203(14) 0.0008(11) 0.0061(12) 0.0109(13)
C15 0.0330(18) 0.0339(17) 0.0372(18) 0.0120(14) 0.0088(14) 0.0196(15)
C35 0.0285(16) 0.0368(16) 0.0171(13) 0.0068(12) 0.0073(12) 0.0148(14)
C30 0.0277(17) 0.0308(16) 0.0371(18) 0.0101(14) 0.0009(14) 0.0060(14)
C36 0.046(2) 0.0429(19) 0.0269(16) 0.0088(14) 0.0167(15) 0.0229(17)
C33 0.044(2) 0.0439(19) 0.0284(17) 0.0051(15) 0.0081(15) 0.0270(18)
C34 0.045(2) 0.0305(16) 0.0298(17) 0.0059(13) 0.0165(15) 0.0187(16)
C26 0.0293(17) 0.0389(18) 0.0298(17) 0.0028(14) -0.0007(14) 0.0154(15)
C29 0.0354(19) 0.0408(19) 0.0305(17) 0.0143(15) 0.0081(15) 0.0040(16)
C25 0.0374(19) 0.0350(17) 0.0338(17) 0.0098(14) 0.0127(15) 0.0195(15)
C32 0.054(2) 0.0233(15) 0.0287(17) 0.0057(13) 0.0034(16) 0.0103(16)
C28 0.0372(19) 0.0255(16) 0.052(2) 0.0130(15) 0.0136(17) 0.0117(15)
C24 0.0272(18) 0.0318(18) 0.059(2) 0.0141(17) 0.0038(17) 0.0063(15)
C37 0.050(2) 0.0362(18) 0.0278(17) 0.0083(14) 0.0155(16) 0.0138(17)
C38 0.038(2) 0.065(2) 0.0240(16) 0.0110(16) 0.0052(15) 0.0260(19)
C22 0.044(2) 0.068(3) 0.0336(19) 0.0220(19) 0.0053(17) 0.030(2)
Cl1 0.0357(5) 0.0465(5) 0.0488(5) -0.0089(4) 0.0089(4) 0.0153(4)
Cl2 0.0445(6) 0.0521(6) 0.0478(6) -0.0046(5) 0.0050(5) 0.0084(5)
C100 0.045(2) 0.045(2) 0.0319(18) 0.0031(15) 0.0093(16) 0.0222(18)

loop_
_atom_type_symbol
_atom_type_description
_atom_type_scat_dispersion_real
_atom_type_scat_dispersion_imag
_atom_type_scat_source
C C 0.0033 0.0016 'International Tables Vol C Tables 4.2.6.8 and 6.1.1.4'
H H 0.0000 0.0000 'International Tables Vol C Tables 4.2.6.8 and 6.1.1.4'
Al Al 0.0645 0.0514 'International Tables Vol C Tables 4.2.6.8 and 6.1.1.4'
F F 0.0171 0.0103 'International Tables Vol C Tables 4.2.6.8 and 6.1.1.4'
N N 0.0061 0.0033 'International Tables Vol C Tables 4.2.6.8 and 6.1.1.4'
O O 0.0106 0.0060 'International Tables Vol C Tables 4.2.6.8 and 6.1.1.4'
Cl Cl 0.1484 0.1585 'International Tables Vol C Tables 4.2.6.8 and 6.1.1.4'

loop_
_geom_angle_atom_site_label_1
_geom_angle_atom_site_label_2
_geom_angle_atom_site_label_3
_geom_angle
_geom_angle_site_symmetry_1
_geom_angle_site_symmetry_3
_geom_angle_publ_flag
O7 Al1 O8 112.45(11) . . ?
O7 Al1 O5 108.25(12) . . ?
O8 Al1 O5 108.58(11) . . ?
O7 Al1 O6 106.36(11) . . ?
O8 Al1 O6 108.72(11) . . ?
O5 Al1 O6 112.54(11) . . ?
C27 O6 Al1 148.0(2) . . ?
C12 O3 C15 117.4(2) . . ?
C23 O5 Al1 149.9(2) . . ?
C31 O7 Al1 148.3(2) . . ?
C35 O8 Al1 148.2(2) . . ?
C19 O4 C22 118.3(3) . . ?
C9 N1 C16 123.0(2) . . ?
C9 N1 C7 120.8(2) . . ?
C16 N1 C7 116.1(2) . . ?
C2 C3 C4 117.5(2) . . ?
C2 C3 C3 121.0(3) . 2_667 ?
C4 C3 C3 121.5(3) . 2_667 ?
C2 C8 C7 119.9(3) . . ?
C2 C8 H8 120.1 . . ?
C7 C8 H8 120.1 . . ?
C6 C4 C3 121.4(2) . . ?
C6 C4 C5 117.9(2) . . ?
C3 C4 C5 120.7(2) . . ?
C8 C7 C6 120.2(2) . . ?
C8 C7 N1 118.9(2) . . ?
C6 C7 N1 120.9(2) . . ?
C8 C2 C3 121.3(2) . . ?
C8 C2 C1 117.6(2) . . ?
C3 C2 C1 121.0(2) . . ?
C7 C6 C4 119.6(3) . . ?
C7 C6 H6 120.2 . . ?
C4 C6 H6 120.2 . . ?
C13 C14 C9 120.2(3) . . ?
C13 C14 H14 119.9 . . ?
C9 C14 H14 119.9 . . ?
N1 C9 C10 120.4(2) . . ?
N1 C9 C14 120.6(2) . . ?
C10 C9 C14 118.9(3) . . ?
O1 C1 C2 123.5(2) . . ?
O1 C1 C5 118.7(3) . 2_667 ?
C2 C1 C5 117.8(2) . 2_667 ?
C18 C17 C16 119.4(3) . . ?
C18 C17 H17 120.3 . . ?
C16 C17 H17 120.3 . . ?
O2 C5 C4 123.2(2) . . ?
O2 C5 C1 119.1(3) . 2_667 ?
C4 C5 C1 117.7(2) . 2_667 ?
C14 C13 C12 120.5(3) . . ?
C14 C13 H13 119.7 . . ?
C12 C13 H13 119.7 . . ?
C21 C16 C17 120.0(3) . . ?
C21 C16 N1 118.8(2) . . ?
C17 C16 N1 121.2(2) . . ?
C17 C18 C19 120.7(3) . . ?
C17 C18 H18 119.7 . . ?
C19 C18 H18 119.7 . . ?
C10 C11 C12 119.7(3) . . ?
C10 C11 H11 120.2 . . ?
C12 C11 H11 120.2 . . ?
C11 C10 C9 120.6(3) . . ?
C11 C10 H10 119.7 . . ?
C9 C10 H10 119.7 . . ?
O3 C12 C13 115.7(3) . . ?
O3 C12 C11 124.3(3) . . ?
C13 C12 C11 119.9(3) . . ?
C20 C21 C16 120.3(3) . . ?
C20 C21 H21 119.8 . . ?
C16 C21 H21 119.8 . . ?
O5 C23 C24 110.4(3) . . ?
O5 C23 C26 112.1(3) . . ?
C24 C23 C26 110.0(3) . . ?
O5 C23 C25 106.8(3) . . ?
C24 C23 C25 109.0(3) . . ?
C26 C23 C25 108.5(2) . . ?
O6 C27 C28 111.9(3) . . ?
O6 C27 C30 110.4(2) . . ?
C28 C27 C30 109.3(3) . . ?
O6 C27 C29 107.7(3) . . ?
C28 C27 C29 109.6(3) . . ?
C30 C27 C29 107.9(3) . . ?
O4 C19 C20 124.9(3) . . ?
O4 C19 C18 115.0(3) . . ?
C20 C19 C18 120.0(3) . . ?
C21 C20 C19 119.6(3) . . ?
C21 C20 H20 120.2 . . ?
C19 C20 H20 120.2 . . ?
O7 C31 C32 106.4(3) . . ?
O7 C31 C33 110.9(2) . . ?
C32 C31 C33 110.1(3) . . ?
O7 C31 C34 111.5(2) . . ?
C32 C31 C34 108.7(3) . . ?
C33 C31 C34 109.3(3) . . ?
O3 C15 H15A 109.5 . . ?
O3 C15 H15B 109.5 . . ?
H15A C15 H15B 109.5 . . ?
O3 C15 H15C 109.5 . . ?
H15A C15 H15C 109.5 . . ?
H15B C15 H15C 109.5 . . ?
O8 C35 C37 111.7(3) . . ?
O8 C35 C36 110.2(3) . . ?
C37 C35 C36 109.4(3) . . ?
O8 C35 C38 107.3(3) . . ?
C37 C35 C38 109.5(3) . . ?
C36 C35 C38 108.6(3) . . ?
F18 C30 F17 106.9(3) . . ?
F18 C30 F16 107.6(3) . . ?
F17 C30 F16 107.0(3) . . ?
F18 C30 C27 111.3(3) . . ?
F17 C30 C27 110.9(3) . . ?
F16 C30 C27 112.9(3) . . ?
F35 C36 F36 106.9(3) . . ?
F35 C36 F34 108.0(3) . . ?
F36 C36 F34 106.5(3) . . ?
F35 C36 C35 112.0(3) . . ?
F36 C36 C35 110.4(3) . . ?
F34 C36 C35 112.6(3) . . ?
F25 C33 F26 108.4(3) . . ?
F25 C33 F27 108.0(3) . . ?
F26 C33 F27 108.0(3) . . ?
F25 C33 C31 110.0(3) . . ?
F26 C33 C31 112.3(3) . . ?
F27 C33 C31 110.0(3) . . ?
F20 C34 F19 107.0(3) . . ?
F20 C34 F21 107.0(3) . . ?
F19 C34 F21 107.3(3) . . ?
F20 C34 C31 111.7(3) . . ?
F19 C34 C31 111.1(3) . . ?
F21 C34 C31 112.3(3) . . ?
F8 C26 F9 107.3(3) . . ?
F8 C26 F7 107.2(3) . . ?
F9 C26 F7 107.2(3) . . ?
F8 C26 C23 111.4(3) . . ?
F9 C26 C23 110.6(3) . . ?
F7 C26 C23 112.9(3) . . ?
F13 C29 F15 107.5(3) . . ?
F13 C29 F14 106.9(3) . . ?
F15 C29 F14 107.2(3) . . ?
F13 C29 C27 111.0(3) . . ?
F15 C29 C27 111.2(3) . . ?
F14 C29 C27 112.8(3) . . ?
F3 C25 F1 108.2(3) . . ?
F3 C25 F2 106.8(3) . . ?
F1 C25 F2 106.3(3) . . ?
F3 C25 C23 111.8(3) . . ?
F1 C25 C23 113.2(3) . . ?
F2 C25 C23 110.2(3) . . ?
F22 C32 F23 107.5(3) . . ?
F22 C32 F24 107.5(3) . . ?
F23 C32 F24 107.3(3) . . ?
F22 C32 C31 111.3(3) . . ?
F23 C32 C31 110.6(3) . . ?
F24 C32 C31 112.3(3) . . ?
F11 C28 F12 108.8(3) . . ?
F11 C28 F10 107.1(3) . . ?
F12 C28 F10 107.8(3) . . ?
F11 C28 C27 110.3(3) . . ?
F12 C28 C27 113.1(3) . . ?
F10 C28 C27 109.4(3) . . ?
F6 C24 F4 109.0(3) . . ?
F6 C24 F5 107.2(3) . . ?
F4 C24 F5 107.9(3) . . ?
F6 C24 C23 110.5(3) . . ?
F4 C24 C23 111.7(3) . . ?
F5 C24 C23 110.4(3) . . ?
F28 C37 F29 109.2(3) . . ?
F28 C37 F30 106.5(3) . . ?
F29 C37 F30 106.4(3) . . ?
F28 C37 C35 110.9(3) . . ?
F29 C37 C35 113.5(3) . . ?
F30 C37 C35 110.0(3) . . ?
F31 C38 F33 106.7(3) . . ?
F31 C38 F32 107.5(3) . . ?
F33 C38 F32 108.0(3) . . ?
F31 C38 C35 111.2(3) . . ?
F33 C38 C35 111.2(3) . . ?
F32 C38 C35 112.1(3) . . ?
O4 C22 H22A 109.5 . . ?
O4 C22 H22B 109.5 . . ?
H22A C22 H22B 109.5 . . ?
O4 C22 H22C 109.5 . . ?
H22A C22 H22C 109.5 . . ?
H22B C22 H22C 109.5 . . ?
Cl2 C100 Cl1 111.2(2) . . ?
Cl2 C100 H10A 109.4 . . ?
Cl1 C100 H10A 109.4 . . ?
Cl2 C100 H10B 109.4 . . ?
Cl1 C100 H10B 109.4 . . ?
H10A C100 H10B 108.0 . . ?

loop_
_geom_bond_atom_site_label_1
_geom_bond_atom_site_label_2
_geom_bond_distance
_geom_bond_site_symmetry_2
_geom_bond_publ_flag
Al1 O7 1.715(2) . ?
Al1 O8 1.718(2) . ?
Al1 O5 1.723(2) . ?
Al1 O6 1.723(2) . ?
F19 C34 1.325(4) . ?
F34 C36 1.341(4) . ?
F27 C33 1.334(4) . ?
F22 C32 1.322(4) . ?
F2 C25 1.335(4) . ?
O6 C27 1.338(3) . ?
F20 C34 1.325(4) . ?
F7 C26 1.337(4) . ?
O3 C12 1.350(3) . ?
O3 C15 1.436(4) . ?
O5 C23 1.344(4) . ?
F25 C33 1.326(4) . ?
F8 C26 1.320(4) . ?
F21 C34 1.340(4) . ?
F23 C32 1.332(4) . ?
F14 C29 1.332(4) . ?
O7 C31 1.346(3) . ?
F18 C30 1.323(4) . ?
O1 C1 1.183(3) . ?
F3 C25 1.317(4) . ?
F17 C30 1.324(4) . ?
F16 C30 1.334(4) . ?
O8 C35 1.347(3) . ?
O2 C5 1.199(4) . ?
F32 C38 1.341(4) . ?
F11 C28 1.318(4) . ?
F29 C37 1.327(4) . ?
F26 C33 1.328(4) . ?
F6 C24 1.318(4) . ?
F31 C38 1.317(4) . ?
F36 C36 1.332(4) . ?
F12 C28 1.325(4) . ?
F9 C26 1.326(4) . ?
F1 C25 1.330(4) . ?
F35 C36 1.309(4) . ?
F13 C29 1.324(4) . ?
F33 C38 1.329(5) . ?
F15 C29 1.328(5) . ?
F24 C32 1.350(4) . ?
F4 C24 1.333(4) . ?
O4 C19 1.350(4) . ?
O4 C22 1.422(4) . ?
F28 C37 1.305(5) . ?
F5 C24 1.342(5) . ?
F10 C28 1.338(5) . ?
N1 C9 1.372(3) . ?
N1 C16 1.419(4) . ?
N1 C7 1.431(3) . ?
F30 C37 1.343(4) . ?
C3 C2 1.402(4) . ?
C3 C4 1.406(4) . ?
C3 C3 1.466(5) 2_667 ?
C8 C2 1.388(4) . ?
C8 C7 1.389(4) . ?
C8 H8 0.9500 . ?
C4 C6 1.390(4) . ?
C4 C5 1.481(4) . ?
C7 C6 1.388(4) . ?
C2 C1 1.484(4) . ?
C6 H6 0.9500 . ?
C14 C13 1.359(4) . ?
C14 C9 1.416(4) . ?
C14 H14 0.9500 . ?
C9 C10 1.414(4) . ?
C1 C5 1.538(4) 2_667 ?
C17 C18 1.364(4) . ?
C17 C16 1.399(4) . ?
C17 H17 0.9500 . ?
C13 C12 1.403(4) . ?
C13 H13 0.9500 . ?
C16 C21 1.392(4) . ?
C18 C19 1.400(4) . ?
C18 H18 0.9500 . ?
C11 C10 1.368(4) . ?
C11 C12 1.405(4) . ?
C11 H11 0.9500 . ?
C10 H10 0.9500 . ?
C21 C20 1.381(4) . ?
C21 H21 0.9500 . ?
C23 C24 1.546(5) . ?
C23 C26 1.553(5) . ?
C23 C25 1.558(4) . ?
C27 C28 1.545(5) . ?
C27 C30 1.550(4) . ?
C27 C29 1.556(4) . ?
C19 C20 1.383(5) . ?
C20 H20 0.9500 . ?
C31 C32 1.542(5) . ?
C31 C33 1.550(5) . ?
C31 C34 1.553(4) . ?
C15 H15A 0.9800 . ?
C15 H15B 0.9800 . ?
C15 H15C 0.9800 . ?
C35 C37 1.545(5) . ?
C35 C36 1.546(4) . ?
C35 C38 1.550(5) . ?
C22 H22A 0.9800 . ?
C22 H22B 0.9800 . ?
C22 H22C 0.9800 . ?
Cl1 C100 1.762(4) . ?
Cl2 C100 1.750(4) . ?
C100 H10A 0.9900 . ?
C100 H10B 0.9900 . ?

loop_
_geom_torsion_atom_site_label_1
_geom_torsion_atom_site_label_2
_geom_torsion_atom_site_label_3
_geom_torsion_atom_site_label_4
_geom_torsion
_geom_torsion_site_symmetry_1
_geom_torsion_site_symmetry_2
_geom_torsion_site_symmetry_3
_geom_torsion_site_symmetry_4
_geom_torsion_publ_flag
O7 Al1 O6 C27 162.6(4) . . . . ?
O8 Al1 O6 C27 41.3(4) . . . . ?
O5 Al1 O6 C27 -79.0(4) . . . . ?
O7 Al1 O5 C23 37.3(4) . . . . ?
O8 Al1 O5 C23 159.6(4) . . . . ?
O6 Al1 O5 C23 -80.0(4) . . . . ?
O8 Al1 O7 C31 86.4(4) . . . . ?
O5 Al1 O7 C31 -153.7(4) . . . . ?
O6 Al1 O7 C31 -32.5(4) . . . . ?
O7 Al1 O8 C35 77.4(4) . . . . ?
O5 Al1 O8 C35 -42.3(4) . . . . ?
O6 Al1 O8 C35 -165.1(4) . . . . ?
C2 C3 C4 C6 -1.5(4) . . . . ?
C3 C3 C4 C6 179.8(3) 2_667 . . . ?
C2 C3 C4 C5 175.9(2) . . . . ?
C3 C3 C4 C5 -2.8(4) 2_667 . . . ?
C2 C8 C7 C6 -2.1(4) . . . . ?
C2 C8 C7 N1 178.9(2) . . . . ?
C9 N1 C7 C8 -126.6(3) . . . . ?
C16 N1 C7 C8 48.8(3) . . . . ?
C9 N1 C7 C6 54.4(4) . . . . ?
C16 N1 C7 C6 -130.2(3) . . . . ?
C7 C8 C2 C3 1.7(4) . . . . ?
C7 C8 C2 C1 -177.9(2) . . . . ?
C4 C3 C2 C8 0.1(4) . . . . ?
C3 C3 C2 C8 178.8(3) 2_667 . . . ?
C4 C3 C2 C1 179.7(2) . . . . ?
C3 C3 C2 C1 -1.6(4) 2_667 . . . ?
C8 C7 C6 C4 0.6(4) . . . . ?
N1 C7 C6 C4 179.6(2) . . . . ?
C3 C4 C6 C7 1.2(4) . . . . ?
C5 C4 C6 C7 -176.3(2) . . . . ?
C16 N1 C9 C10 -156.7(3) . . . . ?
C7 N1 C9 C10 18.3(4) . . . . ?
C16 N1 C9 C14 21.5(4) . . . . ?
C7 N1 C9 C14 -163.4(3) . . . . ?
C13 C14 C9 N1 -174.5(3) . . . . ?
C13 C14 C9 C10 3.8(4) . . . . ?
C8 C2 C1 O1 -4.6(4) . . . . ?
C3 C2 C1 O1 175.8(3) . . . . ?
C8 C2 C1 C5 177.6(2) . . . 2_667 ?
C3 C2 C1 C5 -2.1(4) . . . 2_667 ?
C6 C4 C5 O2 4.8(4) . . . . ?
C3 C4 C5 O2 -172.7(3) . . . . ?
C6 C4 C5 C1 -176.2(2) . . . 2_667 ?
C3 C4 C5 C1 6.4(4) . . . 2_667 ?
C9 C14 C13 C12 -1.6(4) . . . . ?
C18 C17 C16 C21 0.4(4) . . . . ?
C18 C17 C16 N1 178.5(3) . . . . ?
C9 N1 C16 C21 -140.7(3) . . . . ?
C7 N1 C16 C21 44.1(4) . . . . ?
C9 N1 C16 C17 41.2(4) . . . . ?
C7 N1 C16 C17 -134.0(3) . . . . ?
C16 C17 C18 C19 -0.9(4) . . . . ?
C12 C11 C10 C9 -1.4(4) . . . . ?
N1 C9 C10 C11 176.0(3) . . . . ?
C14 C9 C10 C11 -2.3(4) . . . . ?
C15 O3 C12 C13 171.5(3) . . . . ?
C15 O3 C12 C11 -10.0(4) . . . . ?
C14 C13 C12 O3 176.4(3) . . . . ?
C14 C13 C12 C11 -2.2(4) . . . . ?
C10 C11 C12 O3 -174.8(3) . . . . ?
C10 C11 C12 C13 3.7(4) . . . . ?
C17 C16 C21 C20 0.4(4) . . . . ?
N1 C16 C21 C20 -177.8(3) . . . . ?
Al1 O5 C23 C24 -95.3(4) . . . . ?
Al1 O5 C23 C26 27.7(5) . . . . ?
Al1 O5 C23 C25 146.4(3) . . . . ?
Al1 O6 C27 C28 43.8(5) . . . . ?
Al1 O6 C27 C30 -78.1(5) . . . . ?
Al1 O6 C27 C29 164.4(3) . . . . ?
C22 O4 C19 C20 4.5(5) . . . . ?
C22 O4 C19 C18 -176.5(3) . . . . ?
C17 C18 C19 O4 -178.4(3) . . . . ?
C17 C18 C19 C20 0.8(5) . . . . ?
C16 C21 C20 C19 -0.6(5) . . . . ?
O4 C19 C20 C21 179.1(3) . . . . ?
C18 C19 C20 C21 0.0(5) . . . . ?
Al1 O7 C31 C32 176.5(3) . . . . ?
Al1 O7 C31 C33 -63.8(5) . . . . ?
Al1 O7 C31 C34 58.2(5) . . . . ?
Al1 O8 C35 C37 -41.3(5) . . . . ?
Al1 O8 C35 C36 80.4(5) . . . . ?
Al1 O8 C35 C38 -161.5(3) . . . . ?
O6 C27 C30 F18 77.6(3) . . . . ?
C28 C27 C30 F18 -45.9(3) . . . . ?
C29 C27 C30 F18 -165.0(3) . . . . ?
O6 C27 C30 F17 -41.2(4) . . . . ?
C28 C27 C30 F17 -164.7(3) . . . . ?
C29 C27 C30 F17 76.2(3) . . . . ?
O6 C27 C30 F16 -161.3(3) . . . . ?
C28 C27 C30 F16 75.2(4) . . . . ?
C29 C27 C30 F16 -43.9(4) . . . . ?
O8 C35 C36 F35 41.2(4) . . . . ?
C37 C35 C36 F35 164.4(3) . . . . ?
C38 C35 C36 F35 -76.1(4) . . . . ?
O8 C35 C36 F36 -77.9(3) . . . . ?
C37 C35 C36 F36 45.3(3) . . . . ?
C38 C35 C36 F36 164.8(3) . . . . ?
O8 C35 C36 F34 163.2(3) . . . . ?
C37 C35 C36 F34 -73.7(4) . . . . ?
C38 C35 C36 F34 45.8(4) . . . . ?
O7 C31 C33 F25 46.3(4) . . . . ?
C32 C31 C33 F25 163.7(3) . . . . ?
C34 C31 C33 F25 -77.0(3) . . . . ?
O7 C31 C33 F26 167.1(3) . . . . ?
C32 C31 C33 F26 -75.5(4) . . . . ?
C34 C31 C33 F26 43.8(4) . . . . ?
O7 C31 C33 F27 -72.5(3) . . . . ?
C32 C31 C33 F27 44.9(4) . . . . ?
C34 C31 C33 F27 164.2(3) . . . . ?
O7 C31 C34 F20 -83.5(3) . . . . ?
C32 C31 C34 F20 159.6(3) . . . . ?
C33 C31 C34 F20 39.5(3) . . . . ?
O7 C31 C34 F19 36.0(4) . . . . ?
C32 C31 C34 F19 -80.9(3) . . . . ?
C33 C31 C34 F19 158.9(3) . . . . ?
O7 C31 C34 F21 156.3(3) . . . . ?
C32 C31 C34 F21 39.4(4) . . . . ?
C33 C31 C34 F21 -80.8(4) . . . . ?
O5 C23 C26 F8 39.8(4) . . . . ?
C24 C23 C26 F8 163.1(3) . . . . ?
C25 C23 C26 F8 -77.8(3) . . . . ?
O5 C23 C26 F9 -79.4(3) . . . . ?
C24 C23 C26 F9 43.9(4) . . . . ?
C25 C23 C26 F9 163.0(3) . . . . ?
O5 C23 C26 F7 160.5(3) . . . . ?
C24 C23 C26 F7 -76.2(3) . . . . ?
C25 C23 C26 F7 42.9(4) . . . . ?
O6 C27 C29 F13 -46.3(4) . . . . ?
C28 C27 C29 F13 75.7(4) . . . . ?
C30 C27 C29 F13 -165.4(3) . . . . ?
O6 C27 C29 F15 73.3(3) . . . . ?
C28 C27 C29 F15 -164.8(3) . . . . ?
C30 C27 C29 F15 -45.9(4) . . . . ?
O6 C27 C29 F14 -166.2(3) . . . . ?
C28 C27 C29 F14 -44.3(4) . . . . ?
C30 C27 C29 F14 74.7(4) . . . . ?
O5 C23 C25 F3 44.3(4) . . . . ?
C24 C23 C25 F3 -74.9(4) . . . . ?
C26 C23 C25 F3 165.3(3) . . . . ?
O5 C23 C25 F1 166.9(3) . . . . ?
C24 C23 C25 F1 47.6(4) . . . . ?
C26 C23 C25 F1 -72.2(3) . . . . ?
O5 C23 C25 F2 -74.3(3) . . . . ?
C24 C23 C25 F2 166.5(3) . . . . ?
C26 C23 C25 F2 46.7(4) . . . . ?
O7 C31 C32 F22 -74.5(3) . . . . ?
C33 C31 C32 F22 165.3(3) . . . . ?
C34 C31 C32 F22 45.6(4) . . . . ?
O7 C31 C32 F23 45.0(3) . . . . ?
C33 C31 C32 F23 -75.1(4) . . . . ?
C34 C31 C32 F23 165.2(3) . . . . ?
O7 C31 C32 F24 164.9(3) . . . . ?
C33 C31 C32 F24 44.8(4) . . . . ?
C34 C31 C32 F24 -74.9(3) . . . . ?
O6 C27 C28 F11 -44.9(4) . . . . ?
C30 C27 C28 F11 77.7(4) . . . . ?
C29 C27 C28 F11 -164.2(3) . . . . ?
O6 C27 C28 F12 -167.1(3) . . . . ?
C30 C27 C28 F12 -44.5(4) . . . . ?
C29 C27 C28 F12 73.6(4) . . . . ?
O6 C27 C28 F10 72.7(3) . . . . ?
C30 C27 C28 F10 -164.7(3) . . . . ?
C29 C27 C28 F10 -46.6(4) . . . . ?
O5 C23 C24 F6 48.0(4) . . . . ?
C26 C23 C24 F6 -76.2(4) . . . . ?
C25 C23 C24 F6 165.0(3) . . . . ?
O5 C23 C24 F4 169.5(3) . . . . ?
C26 C23 C24 F4 45.4(4) . . . . ?
C25 C23 C24 F4 -73.5(4) . . . . ?
O5 C23 C24 F5 -70.4(4) . . . . ?
C26 C23 C24 F5 165.4(3) . . . . ?
C25 C23 C24 F5 46.6(4) . . . . ?
O8 C35 C37 F28 43.6(4) . . . . ?
C36 C35 C37 F28 -78.6(3) . . . . ?
C38 C35 C37 F28 162.4(3) . . . . ?
O8 C35 C37 F29 167.0(3) . . . . ?
C36 C35 C37 F29 44.7(4) . . . . ?
C38 C35 C37 F29 -74.2(4) . . . . ?
O8 C35 C37 F30 -74.0(4) . . . . ?
C36 C35 C37 F30 163.8(3) . . . . ?
C38 C35 C37 F30 44.8(4) . . . . ?
O8 C35 C38 F31 46.2(4) . . . . ?
C37 C35 C38 F31 -75.2(4) . . . . ?
C36 C35 C38 F31 165.4(3) . . . . ?
O8 C35 C38 F33 -72.5(3) . . . . ?
C37 C35 C38 F33 166.1(3) . . . . ?
C36 C35 C38 F33 46.7(4) . . . . ?
O8 C35 C38 F32 166.6(3) . . . . ?
C37 C35 C38 F32 45.1(4) . . . . ?
C36 C35 C38 F32 -74.3(4) . . . . ?
